data_4504347
loop_
_publ_author_name
'Lin, Jian-Guo'
'Su, Yang'
'Tian, Zheng-Fang'
'Qiu, Ling'
'Wen, Li-Li'
'Lu, Zhen-Da'
'Li, Yi-Zhi'
'Meng, Qing-Jin'

_publ_section_title
;
 Organic--Inorganic Hybrid Coordination Polymers Based on
 6-Methylpyridine-2,4-dicarboxylic Acid N-Oxide (MPDCO) Ligand:
 Preparations, Interpenetrating Structures, and Magnetic and Luminescent
 Properties
;
_journal_issue 12
_journal_name_full 'Crystal Growth &amp; Design'
_journal_page_first 2526
_journal_paper_doi 10.1021/cg070363b
_journal_volume 7
_journal_year 2007
_chemical_formula_moiety 'C20 H18 Cd N3 O6, 0.55(H2 O), H0.90 O0.45'
_chemical_formula_sum 'C20 H20 Cd N3 O7'
_chemical_formula_weight 526.80
_chemical_name_systematic
; 
 ? 
;
_space_group_IT_number 15
_symmetry_cell_setting monoclinic
_symmetry_space_group_name_Hall '-C 2yc'
_symmetry_space_group_name_H-M 'C 1 2/c 1'
_atom_sites_solution_hydrogens geom
_atom_sites_solution_primary direct
_atom_sites_solution_secondary difmap
_audit_creation_method SHELXL-97
_cell_angle_alpha 90.00
_cell_angle_beta 106.133(3)
_cell_angle_gamma 90.00
_cell_formula_units_Z 8
_cell_length_a 19.429(3)
_cell_length_b 13.436(2)
_cell_length_c 16.728(3)
_cell_measurement_temperature 298(2)
_cell_measurement_theta_max 18.56
_cell_measurement_theta_min 2.42
_cell_volume 4194.8(12)
_computing_cell_refinement SMART
_computing_data_collection 'SMART (Bruker, 2000)'
_computing_data_reduction 'SAINT (Bruker, 2000)'
_computing_molecular_graphics SHELXTL
_computing_publication_material SHELXTL
_computing_structure_refinement SHELXTL
_computing_structure_solution 'SHELXTL (Bruker, 2000)'
_diffrn_ambient_temperature 298(2)
_diffrn_measured_fraction_theta_full 0.995
_diffrn_measured_fraction_theta_max 0.995
_diffrn_radiation_monochromator graphite
_diffrn_radiation_source 'fine-focus sealed tube'
_diffrn_radiation_type MoK\a
_diffrn_radiation_wavelength 0.71073
_diffrn_reflns_av_R_equivalents 0.0345
_diffrn_reflns_av_sigmaI/netI 0.0370
_diffrn_reflns_limit_h_max 23
_diffrn_reflns_limit_h_min -23
_diffrn_reflns_limit_k_max 16
_diffrn_reflns_limit_k_min -16
_diffrn_reflns_limit_l_max 20
_diffrn_reflns_limit_l_min -15
_diffrn_reflns_number 11212
_diffrn_reflns_theta_full 26.00
_diffrn_reflns_theta_max 26.00
_diffrn_reflns_theta_min 1.87
_exptl_absorpt_coefficient_mu 1.089
_exptl_absorpt_correction_T_max 0.768
_exptl_absorpt_correction_T_min 0.720
_exptl_absorpt_correction_type multi-scan
_exptl_absorpt_process_details 'SADABS(Bruker, 2000)'
_exptl_crystal_density_diffrn 1.672
_exptl_crystal_density_method 'not measured'
_exptl_crystal_F_000 2120
_exptl_crystal_size_max 0.32
_exptl_crystal_size_mid 0.26
_exptl_crystal_size_min 0.24
_refine_diff_density_max 0.435
_refine_diff_density_min -1.106
_refine_diff_density_rms 0.090
_refine_ls_extinction_method none
_refine_ls_goodness_of_fit_ref 1.074
_refine_ls_hydrogen_treatment constr
_refine_ls_matrix_type full
_refine_ls_number_parameters 287
_refine_ls_number_reflns 4118
_refine_ls_number_restraints 0
_refine_ls_restrained_S_all 1.074
_refine_ls_R_factor_all 0.0646
_refine_ls_R_factor_gt 0.0495
_refine_ls_shift/su_max 0.000
_refine_ls_shift/su_mean 0.000
_refine_ls_structure_factor_coef Fsqd
_refine_ls_weighting_details 'calc w=1/[\s^2^(Fo^2^)+(0.0900P)^2^+1.9900P] where P=(Fo^2^+2Fc^2^)/3'
_refine_ls_weighting_scheme calc
_refine_ls_wR_factor_gt 0.1313
_refine_ls_wR_factor_ref 0.1382
_reflns_number_gt 3441
_reflns_number_total 4118
_reflns_threshold_expression >2sigma(I)
_cod_data_source_file cg070363b-file008.cif
_cod_data_source_block 22
_cod_depositor_comments
;
The following automatic conversions were performed:

'_symmetry_cell_setting' value 'Monoclinic' changed to 'monoclinic'
according to /home/saulius/struct/CIF-dictionaries/cif_core.dic
dictionary named 'cif_core.dic' version 2.4.1 from
2010-06-29.

'_exptl_absorpt_correction_type' value 'Multi-scan'
changed to 'multi-scan' according to
/home/saulius/struct/CIF-dictionaries/cif_core.dic dictionary named
'cif_core.dic' version 2.4.1 from 2010-06-29.

Automatic conversion script
Id: cif_fix_values 1715 2011-07-08 13:25:40Z adriana 
;
_cod_original_cell_volume 4194.5(11)
_cod_original_sg_symbol_H-M 'C 2/c'
_cod_database_code 4504347

loop_
_symmetry_equiv_pos_as_xyz
'x, y, z'
'-x, y, -z+1/2'
'x+1/2, y+1/2, z'
'-x+1/2, y+1/2, -z+1/2'
'-x, -y, -z'
'x, -y, z-1/2'
'-x+1/2, -y+1/2, -z'
'x+1/2, -y+1/2, z-1/2'

loop_
_atom_site_label
_atom_site_type_symbol
_atom_site_fract_x
_atom_site_fract_y
_atom_site_fract_z
_atom_site_U_iso_or_equiv
_atom_site_adp_type
_atom_site_occupancy
_atom_site_symmetry_multiplicity
_atom_site_calc_flag
_atom_site_refinement_flags
C1 C 0.4195(3) 0.2445(4) 0.6817(3) 0.0454(12) Uani 1 1 d .
H1 H 0.4400 0.1815 0.6902 0.055 Uiso 1 1 calc R
C2 C 0.3353(3) 0.3517(4) 0.6930(4) 0.0463(12) Uani 1 1 d .
H2 H 0.2956 0.3670 0.7114 0.056 Uiso 1 1 calc R
C3 C 0.3640(3) 0.4271(4) 0.6555(3) 0.0423(11) Uani 1 1 d .
H3 H 0.3419 0.4891 0.6464 0.051 Uiso 1 1 calc R
C4 C 0.4524(3) 0.3159(4) 0.6462(3) 0.0466(12) Uani 1 1 d .
H4 H 0.4939 0.3001 0.6316 0.056 Uiso 1 1 calc R
C5 C 0.4246(2) 0.4098(3) 0.6322(2) 0.0281(8) Uani 1 1 d .
C6 C 0.4614(3) 0.4890(3) 0.5969(3) 0.0335(9) Uani 1 1 d .
H6A H 0.5061 0.5057 0.6376 0.040 Uiso 1 1 calc R
H6B H 0.4316 0.5483 0.5874 0.040 Uiso 1 1 calc R
C7 C 0.4774(2) 0.4599(3) 0.5144(2) 0.0272(8) Uani 1 1 d .
H7 H 0.5050 0.3978 0.5237 0.033 Uiso 1 1 calc R
C8 C 0.4073(2) 0.4412(3) 0.4449(3) 0.0296(9) Uani 1 1 d .
C9 C 0.3966(3) 0.3515(3) 0.4048(4) 0.0489(14) Uani 1 1 d .
H9 H 0.4311 0.3017 0.4185 0.059 Uiso 1 1 calc R
C10 C 0.3336(3) 0.3367(4) 0.3437(4) 0.0548(15) Uani 1 1 d .
H10 H 0.3269 0.2753 0.3169 0.066 Uiso 1 1 calc R
C11 C 0.2926(3) 0.4904(4) 0.3585(3) 0.0449(12) Uani 1 1 d .
H11 H 0.2572 0.5389 0.3433 0.054 Uiso 1 1 calc R
C12 C 0.3547(3) 0.5114(4) 0.4204(3) 0.0454(12) Uani 1 1 d .
H12 H 0.3608 0.5738 0.4455 0.054 Uiso 1 1 calc R
C13 C 0.4176(2) -0.0791(3) 0.8525(3) 0.0322(9) Uani 1 1 d .
C14 C 0.4794(3) -0.1206(3) 0.9008(3) 0.0365(10) Uani 1 1 d .
H14 H 0.5133 -0.1443 0.8757 0.044 Uiso 1 1 calc R
C15 C 0.4927(3) -0.1283(3) 0.9868(3) 0.0374(11) Uani 1 1 d .
C16 C 0.4408(3) -0.0929(4) 1.0209(3) 0.0411(11) Uani 1 1 d .
H16 H 0.4488 -0.0957 1.0783 0.049 Uiso 1 1 calc R
C17 C 0.3772(3) -0.0533(4) 0.9729(3) 0.0440(12) Uani 1 1 d .
C18 C 0.4033(3) -0.0684(4) 0.7595(3) 0.0376(10) Uani 1 1 d .
C19 C 0.5612(3) -0.1712(4) 1.0422(3) 0.0412(12) Uani 1 1 d .
C20 C 0.3191(3) -0.0162(4) 1.0065(3) 0.0427(11) Uani 1 1 d .
H20A H 0.3088 0.0519 0.9901 0.064 Uiso 1 1 calc R
H20B H 0.3340 -0.0206 1.0661 0.064 Uiso 1 1 calc R
H20C H 0.2769 -0.0559 0.9851 0.064 Uiso 1 1 calc R
Cd1 Cd 0.325162(18) 0.13317(3) 0.77642(2) 0.03638(15) Uani 1 1 d .
N1 N 0.3601(2) 0.2602(3) 0.7046(2) 0.0359(8) Uani 1 1 d .
N2 N 0.2821(2) 0.4030(3) 0.3203(2) 0.0378(9) Uani 1 1 d .
N3 N 0.3675(2) -0.0486(3) 0.8886(2) 0.0360(9) Uani 1 1 d .
O1 O 0.2789(2) 0.2404(3) 0.8552(2) 0.0568(10) Uani 1 1 d .
H1B H 0.3137 0.2769 0.8810 0.068 Uiso 1 1 d R
H1C H 0.2680 0.2048 0.8919 0.068 Uiso 1 1 d R
O2 O 0.3880(2) 0.0167(3) 0.7280(2) 0.0491(9) Uani 1 1 d .
O3 O 0.4105(2) -0.1466(3) 0.7239(3) 0.0600(11) Uani 1 1 d .
O4 O 0.30542(17) -0.0104(3) 0.8422(2) 0.0429(8) Uani 1 1 d .
O5 O 0.6011(2) -0.2200(3) 1.0117(2) 0.0590(11) Uani 1 1 d .
O6 O 0.5714(2) -0.1541(3) 1.1190(2) 0.0468(9) Uani 1 1 d .
O7 O 0.1493(4) 0.2033(5) 0.8839(4) 0.0485(16) Uani 0.55 1 d P
H7A H 0.1398 0.2495 0.9139 0.073 Uiso 0.55 1 d PR
H7B H 0.1168 0.2011 0.8378 0.073 Uiso 0.55 1 d PR
O8 O 0.2500 0.2500 0.5000 0.0502(14) Uani 0.90 2 d SP
H8A H 0.2388 0.2166 0.4551 0.075 Uiso 0.45 1 d PR
H8B H 0.2584 0.2106 0.5413 0.075 Uiso 0.45 1 d PR

loop_
_atom_site_aniso_label
_atom_site_aniso_U_11
_atom_site_aniso_U_22
_atom_site_aniso_U_33
_atom_site_aniso_U_23
_atom_site_aniso_U_13
_atom_site_aniso_U_12
C1 0.069(4) 0.035(2) 0.035(3) 0.010(2) 0.020(2) 0.007(2)
C2 0.036(3) 0.056(3) 0.053(3) 0.009(2) 0.022(2) 0.009(2)
C3 0.036(3) 0.044(3) 0.049(3) 0.013(2) 0.014(2) 0.010(2)
C4 0.049(3) 0.052(3) 0.049(3) 0.011(2) 0.031(3) 0.011(2)
C5 0.028(2) 0.037(2) 0.0153(18) -0.0052(16) -0.0009(15) -0.0051(17)
C6 0.038(2) 0.038(2) 0.025(2) -0.0058(17) 0.0090(18) -0.0027(19)
C7 0.024(2) 0.030(2) 0.026(2) 0.0041(16) 0.0055(16) -0.0010(16)
C8 0.025(2) 0.038(2) 0.0246(19) 0.0092(17) 0.0049(16) 0.0043(17)
C9 0.045(3) 0.026(2) 0.056(3) -0.008(2) -0.018(2) 0.006(2)
C10 0.056(3) 0.037(3) 0.056(3) -0.014(2) -0.011(3) 0.000(2)
C11 0.027(2) 0.049(3) 0.050(3) 0.003(2) -0.004(2) 0.006(2)
C12 0.031(3) 0.040(3) 0.056(3) -0.014(2) -0.004(2) 0.001(2)
C13 0.031(2) 0.035(2) 0.029(2) -0.0014(17) 0.0060(17) -0.0073(17)
C14 0.040(3) 0.039(2) 0.029(2) -0.0029(18) 0.0079(19) -0.0010(19)
C15 0.042(3) 0.031(2) 0.031(2) -0.0014(17) -0.004(2) -0.0144(19)
C16 0.046(3) 0.042(3) 0.031(2) 0.015(2) 0.003(2) -0.013(2)
C17 0.049(3) 0.055(3) 0.033(2) 0.005(2) 0.019(2) -0.015(2)
C18 0.033(2) 0.055(3) 0.020(2) -0.006(2) -0.0009(17) -0.003(2)
C19 0.029(2) 0.041(3) 0.041(3) 0.015(2) -0.011(2) -0.014(2)
C20 0.049(3) 0.047(3) 0.032(2) 0.008(2) 0.011(2) -0.003(2)
Cd1 0.0313(2) 0.0459(2) 0.0269(2) 0.00558(13) -0.00042(14) -0.00741(14)
N1 0.037(2) 0.043(2) 0.0264(18) 0.0018(16) 0.0058(15) 0.0041(17)
N2 0.031(2) 0.041(2) 0.032(2) -0.0044(17) -0.0063(16) -0.0055(17)
N3 0.030(2) 0.041(2) 0.033(2) 0.0049(16) 0.0027(16) -0.0135(16)
O1 0.041(2) 0.072(3) 0.052(2) -0.0097(19) 0.0020(18) 0.0058(19)
O2 0.048(2) 0.069(2) 0.0265(17) 0.0073(16) 0.0036(15) 0.0066(18)
O3 0.060(3) 0.074(3) 0.040(2) -0.0157(19) 0.0042(19) 0.011(2)
O4 0.0217(16) 0.059(2) 0.0414(19) 0.0075(16) -0.0022(13) -0.0038(14)
O5 0.066(3) 0.051(2) 0.045(2) -0.0021(17) -0.0088(19) 0.031(2)
O6 0.0339(18) 0.062(2) 0.0360(19) 0.0034(15) -0.0053(15) -0.0122(16)
O7 0.061(4) 0.041(3) 0.049(4) 0.004(3) 0.024(3) 0.011(3)
O8 0.066(4) 0.040(3) 0.047(3) 0.002(2) 0.021(3) 0.005(3)

loop_
_atom_type_symbol
_atom_type_description
_atom_type_scat_dispersion_real
_atom_type_scat_dispersion_imag
_atom_type_scat_source
C C 0.0033 0.0016 'International Tables Vol C Tables 4.2.6.8 and 6.1.1.4'
H H 0.0000 0.0000 'International Tables Vol C Tables 4.2.6.8 and 6.1.1.4'
N N 0.0061 0.0033 'International Tables Vol C Tables 4.2.6.8 and 6.1.1.4'
O O 0.0106 0.0060 'International Tables Vol C Tables 4.2.6.8 and 6.1.1.4'
Cd Cd -0.8075 1.2024 'International Tables Vol C Tables 4.2.6.8 and 6.1.1.4'

loop_
_geom_angle_atom_site_label_1
_geom_angle_atom_site_label_2
_geom_angle_atom_site_label_3
_geom_angle
_geom_angle_site_symmetry_1
_geom_angle_site_symmetry_3
N1 C1 C4 123.9(5) . .
N1 C1 H1 118.0 . .
C4 C1 H1 118.0 . .
N1 C2 C3 124.9(5) . .
N1 C2 H2 117.5 . .
C3 C2 H2 117.5 . .
C5 C3 C2 119.6(4) . .
C5 C3 H3 120.2 . .
C2 C3 H3 120.2 . .
C5 C4 C1 120.7(5) . .
C5 C4 H4 119.7 . .
C1 C4 H4 119.7 . .
C3 C5 C4 116.2(4) . .
C3 C5 C6 122.6(4) . .
C4 C5 C6 121.2(4) . .
C5 C6 C7 114.1(3) . .
C5 C6 H6A 108.7 . .
C7 C6 H6A 108.7 . .
C5 C6 H6B 108.7 . .
C7 C6 H6B 108.7 . .
H6A C6 H6B 107.6 . .
C8 C7 C6 111.0(3) . .
C8 C7 C7 109.7(4) . 5_666
C6 C7 C7 111.9(4) . 5_666
C8 C7 H7 108.1 . .
C6 C7 H7 108.1 . .
C7 C7 H7 108.1 5_666 .
C9 C8 C12 117.5(4) . .
C9 C8 C7 119.6(4) . .
C12 C8 C7 122.8(4) . .
C8 C9 C10 118.4(5) . .
C8 C9 H9 120.8 . .
C10 C9 H9 120.8 . .
N2 C10 C9 124.7(5) . .
N2 C10 H10 117.6 . .
C9 C10 H10 117.6 . .
N2 C11 C12 121.8(5) . .
N2 C11 H11 119.1 . .
C12 C11 H11 119.1 . .
C8 C12 C11 120.5(5) . .
C8 C12 H12 119.8 . .
C11 C12 H12 119.8 . .
N3 C13 C14 119.1(4) . .
N3 C13 C18 119.0(4) . .
C14 C13 C18 121.9(4) . .
C13 C14 C15 121.4(5) . .
C13 C14 H14 119.3 . .
C15 C14 H14 119.3 . .
C16 C15 C14 117.1(4) . .
C16 C15 C19 120.0(4) . .
C14 C15 C19 122.8(5) . .
C15 C16 C17 122.2(4) . .
C15 C16 H16 118.9 . .
C17 C16 H16 118.9 . .
N3 C17 C16 117.5(5) . .
N3 C17 C20 118.2(5) . .
C16 C17 C20 124.2(4) . .
O3 C18 O2 128.1(4) . .
O3 C18 C13 113.7(4) . .
O2 C18 C13 118.1(4) . .
O5 C19 O6 125.4(5) . .
O5 C19 C15 119.9(5) . .
O6 C19 C15 114.7(5) . .
C17 C20 H20A 109.5 . .
C17 C20 H20B 109.5 . .
H20A C20 H20B 109.5 . .
C17 C20 H20C 109.5 . .
H20A C20 H20C 109.5 . .
H20B C20 H20C 109.5 . .
O2 Cd1 O6 84.96(14) . 5_657
O2 Cd1 N1 93.37(14) . .
O6 Cd1 N1 89.10(14) 5_657 .
O2 Cd1 O1 166.57(13) . .
O6 Cd1 O1 83.38(14) 5_657 .
N1 Cd1 O1 93.10(16) . .
O2 Cd1 O4 76.74(13) . .
O6 Cd1 O4 88.00(12) 5_657 .
N1 Cd1 O4 169.90(13) . .
O1 Cd1 O4 96.17(14) . .
O2 Cd1 N2 94.30(14) . 7_556
O6 Cd1 N2 173.40(13) 5_657 7_556
N1 Cd1 N2 97.49(14) . 7_556
O1 Cd1 N2 96.52(15) . 7_556
O4 Cd1 N2 85.45(13) . 7_556
C2 N1 C1 114.7(4) . .
C2 N1 Cd1 128.5(3) . .
C1 N1 Cd1 116.1(3) . .
C10 N2 C11 117.0(4) . .
C10 N2 Cd1 122.0(3) . 7_556
C11 N2 Cd1 120.9(3) . 7_556
O4 N3 C13 120.2(4) . .
O4 N3 C17 117.3(4) . .
C13 N3 C17 122.5(4) . .
Cd1 O1 H1B 105.7 . .
Cd1 O1 H1C 106.1 . .
H1B O1 H1C 106.3 . .
C18 O2 Cd1 124.4(3) . .
N3 O4 Cd1 110.8(2) . .
C19 O6 Cd1 131.0(3) . 5_657
H7A O7 H7B 109.5 . .
H8A O8 H8B 109.5 . .

loop_
_geom_bond_atom_site_label_1
_geom_bond_atom_site_label_2
_geom_bond_distance
_geom_bond_site_symmetry_2
C1 N1 1.329(7) .
C1 C4 1.375(7) .
C1 H1 0.9300 .
C2 N1 1.315(6) .
C2 C3 1.388(7) .
C2 H2 0.9300 .
C3 C5 1.359(6) .
C3 H3 0.9300 .
C4 C5 1.366(7) .
C4 H4 0.9300 .
C5 C6 1.493(6) .
C6 C7 1.547(6) .
C6 H6A 0.9700 .
C6 H6B 0.9700 .
C7 C8 1.546(6) .
C7 C7 1.550(8) 5_666
C7 H7 0.9800 .
C8 C9 1.367(7) .
C8 C12 1.367(6) .
C9 C10 1.373(7) .
C9 H9 0.9300 .
C10 N2 1.317(7) .
C10 H10 0.9300 .
C11 N2 1.325(7) .
C11 C12 1.384(7) .
C11 H11 0.9300 .
C12 H12 0.9300 .
C13 N3 1.344(6) .
C13 C14 1.366(7) .
C13 C18 1.510(6) .
C14 C15 1.392(7) .
C14 H14 0.9300 .
C15 C16 1.375(8) .
C15 C19 1.509(7) .
C16 C17 1.379(7) .
C16 H16 0.9300 .
C17 N3 1.372(6) .
C17 C20 1.479(7) .
C18 O3 1.235(6) .
C18 O2 1.259(6) .
C19 O5 1.229(7) .
C19 O6 1.264(6) .
C20 H20A 0.9600 .
C20 H20B 0.9600 .
C20 H20C 0.9600 .
Cd1 O2 2.268(4) .
Cd1 O6 2.286(3) 5_657
Cd1 N1 2.296(4) .
Cd1 O1 2.297(4) .
Cd1 O4 2.305(4) .
Cd1 N2 2.307(4) 7_556
N2 Cd1 2.307(4) 7_556
N3 O4 1.341(5) .
O1 H1B 0.8500 .
O1 H1C 0.8500 .
O6 Cd1 2.286(3) 5_657
O7 H7A 0.8501 .
O7 H7B 0.8500 .
O8 H8A 0.8499 .
O8 H8B 0.8500 .
